data_9012587
loop_
_publ_author_name
'Jahnberg, L.'

_publ_section_title
;
 Crystal structure of orthorhombic CaTa2O6
;
_journal_name_full 'Acta Chemica Scandinavica'
_journal_page_first 2548
_journal_page_last 2559
_journal_paper_doi 10.3891/acta.chem.scand.17-2548
_journal_volume 17
_journal_year 1963
_chemical_compound_source Synthetic
_chemical_formula_sum 'Ca O6 Ta2'
_chemical_name_mineral Rynersonite
_space_group_IT_number 62
_symmetry_space_group_name_Hall '-P 2ac 2n'
_symmetry_space_group_name_H-M 'P n m a'
_cell_angle_alpha 90
_cell_angle_beta 90
_cell_angle_gamma 90
_cell_length_a 11.068
_cell_length_b 7.505
_cell_length_c 5.378
_cell_formula_units_Z 4
_cell_volume 446.725
_database_code_amcsd 0011896
_exptl_crystal_density_diffrn 7.404
_cod_original_formula_sum 'Ca Ta2 O6'
_cod_database_code 9012587

loop_
_space_group_symop_operation_xyz
x,y,z
x,1/2-y,z
-x,1/2+y,-z
1/2-x,1/2+y,1/2+z
1/2+x,1/2-y,1/2-z
1/2+x,y,1/2-z
1/2-x,-y,1/2+z
-x,-y,-z

loop_
_atom_site_label
_atom_site_fract_x
_atom_site_fract_y
_atom_site_fract_z
_atom_site_U_iso_or_equiv
Ca 0.04200 0.25000 0.54000 0.01267
Ta 0.14120 -0.00560 0.03760 0.01178
O1 -0.02400 0.03500 0.22500 ?
O2 0.21300 0.04900 0.38300 0.00760
O3 0.14600 0.25000 -0.03300 0.04053
O4 0.12200 -0.25000 0.16200 0.01900

loop_
_cod_related_entry_id
_cod_related_entry_database
_cod_related_entry_code
1 AMCSD 0011896
